data_1503349
loop_
_publ_author_name
'Ohnmacht, Stephan A.'
'Culshaw, Andrew J.'
'Greaney, Michael F.'

_publ_section_title
;
 Direct arylations of 2H-indazoles on water.
;
_journal_issue 2
_journal_name_full 'Organic letters'
_journal_page_first 224
_journal_page_last 226
_journal_paper_doi 10.1021/ol902537d
_journal_volume 12
_journal_year 2010
_chemical_compound_source 'S Ohnmacht'
_chemical_formula_moiety 'C19 H13 Br N2'
_chemical_formula_sum 'C19 H13 Br N2'
_chemical_formula_weight 349.22
_chemical_name_systematic
; 
 ? 
;
_space_group_IT_number 14
_symmetry_cell_setting monoclinic
_symmetry_space_group_name_Hall '-P 2ybc'
_symmetry_space_group_name_H-M 'P 1 21/c 1'
_atom_sites_solution_hydrogens geom
_atom_sites_solution_primary direct
_atom_sites_solution_secondary difmap
_audit_creation_method SHELXL-97
_cell_angle_alpha 90.00
_cell_angle_beta 95.997(2)
_cell_angle_gamma 90.00
_cell_formula_units_Z 4
_cell_length_a 10.7732(4)
_cell_length_b 10.2447(3)
_cell_length_c 14.0730(4)
_cell_measurement_reflns_used 4988
_cell_measurement_temperature 150(2)
_cell_measurement_theta_max 26.3295
_cell_measurement_theta_min 2.464
_cell_volume 1544.71(9)
_computing_cell_refinement Saint
_computing_data_reduction Saint
_computing_molecular_graphics Shelxp
_computing_publication_material 'Platon, encifer'
_computing_structure_refinement 'SHELXL-97 (Sheldrick, 2008)'
_computing_structure_solution 'Shelxs Sheldrick'
_diffrn_ambient_temperature 150(2)
_diffrn_measured_fraction_theta_full 0.998
_diffrn_measured_fraction_theta_max 0.998
_diffrn_measurement_device_type 'Bruker Smart Apex CCD'
_diffrn_measurement_method 'Phi and Omega scans'
_diffrn_radiation_monochromator graphite
_diffrn_radiation_source 'fine-focus sealed tube'
_diffrn_radiation_type MoK\a
_diffrn_radiation_wavelength 0.71073
_diffrn_reflns_av_R_equivalents 0.0321
_diffrn_reflns_av_sigmaI/netI 0.0281
_diffrn_reflns_limit_h_max 13
_diffrn_reflns_limit_h_min -13
_diffrn_reflns_limit_k_max 12
_diffrn_reflns_limit_k_min -12
_diffrn_reflns_limit_l_max 17
_diffrn_reflns_limit_l_min -17
_diffrn_reflns_number 14121
_diffrn_reflns_theta_full 26.37
_diffrn_reflns_theta_max 26.37
_diffrn_reflns_theta_min 1.90
_exptl_absorpt_coefficient_mu 2.658
_exptl_absorpt_correction_T_max 0.4845
_exptl_absorpt_correction_T_min 0.3791
_exptl_absorpt_correction_type multi-scan
_exptl_absorpt_process_details 'SADABS 2007/2'
_exptl_crystal_colour colourless
_exptl_crystal_density_diffrn 1.502
_exptl_crystal_density_method 'not measured'
_exptl_crystal_description block
_exptl_crystal_F_000 704
_exptl_crystal_recrystallization_method 'evaporation of DCM/hexane solution'
_exptl_crystal_size_max 0.49
_exptl_crystal_size_mid 0.40
_exptl_crystal_size_min 0.27
_refine_diff_density_max 0.578
_refine_diff_density_min -0.243
_refine_diff_density_rms 0.065
_refine_ls_extinction_method none
_refine_ls_goodness_of_fit_ref 1.050
_refine_ls_hydrogen_treatment constr
_refine_ls_matrix_type full
_refine_ls_number_parameters 199
_refine_ls_number_reflns 3156
_refine_ls_number_restraints 0
_refine_ls_restrained_S_all 1.050
_refine_ls_R_factor_all 0.0388
_refine_ls_R_factor_gt 0.0317
_refine_ls_shift/su_max 0.001
_refine_ls_shift/su_mean 0.000
_refine_ls_structure_factor_coef Fsqd
_refine_ls_weighting_details 'calc w=1/[\s^2^(Fo^2^)+(0.0474P)^2^+0.4209P] where P=(Fo^2^+2Fc^2^)/3'
_refine_ls_weighting_scheme calc
_refine_ls_wR_factor_gt 0.0799
_refine_ls_wR_factor_ref 0.0831
_reflns_number_gt 2709
_reflns_number_total 3156
_reflns_threshold_expression >2sigma(I)
_cod_data_source_file ol902537d_si_002.cif
_cod_data_source_block mg9006
_cod_original_sg_symbol_H-M 'P 21/c'
_cod_database_code 1503349

loop_
_symmetry_equiv_pos_as_xyz
'x, y, z'
'-x, y+1/2, -z+1/2'
'-x, -y, -z'
'x, -y-1/2, z-1/2'

loop_
_atom_site_label
_atom_site_type_symbol
_atom_site_fract_x
_atom_site_fract_y
_atom_site_fract_z
_atom_site_U_iso_or_equiv
_atom_site_adp_type
_atom_site_occupancy
_atom_site_symmetry_multiplicity
_atom_site_calc_flag
_atom_site_refinement_flags
Br1 Br 0.48927(2) 0.19480(2) 0.275633(16) 0.03905(11) Uani 1 1 d .
C2 C 0.4098(2) 0.32194(19) 0.34738(15) 0.0279(4) Uani 1 1 d .
C3 C 0.41904(19) 0.31028(19) 0.44555(15) 0.0271(4) Uani 1 1 d .
H3 H 0.4629 0.2392 0.4767 0.033 Uiso 1 1 calc R
C4 C 0.36318(18) 0.40414(19) 0.49805(14) 0.0260(4) Uani 1 1 d .
H4 H 0.3692 0.3972 0.5657 0.031 Uiso 1 1 calc R
C5 C 0.29856(18) 0.50823(19) 0.45284(14) 0.0252(4) Uani 1 1 d .
C6 C 0.2898(2) 0.5166(2) 0.35320(14) 0.0288(4) Uani 1 1 d .
H6 H 0.2446 0.5865 0.3215 0.035 Uiso 1 1 calc R
C7 C 0.3463(2) 0.4240(2) 0.30002(14) 0.0305(5) Uani 1 1 d .
H7 H 0.3414 0.4306 0.2324 0.037 Uiso 1 1 calc R
C8 C 0.24434(18) 0.61216(19) 0.50715(13) 0.0244(4) Uani 1 1 d .
C9 C 0.25381(19) 0.7477(2) 0.49742(14) 0.0253(4) Uani 1 1 d .
C10 C 0.3121(2) 0.8314(2) 0.43524(14) 0.0291(4) Uani 1 1 d .
H10 H 0.3541 0.7971 0.3847 0.035 Uiso 1 1 calc R
C11 C 0.3059(2) 0.9624(2) 0.45027(15) 0.0340(5) Uani 1 1 d .
H11 H 0.3462 1.0199 0.4104 0.041 Uiso 1 1 calc R
C12 C 0.2406(2) 1.0152(2) 0.52405(15) 0.0357(5) Uani 1 1 d .
H12 H 0.2369 1.1072 0.5313 0.043 Uiso 1 1 calc R
C13 C 0.1833(2) 0.9375(2) 0.58466(15) 0.0329(5) Uani 1 1 d .
H13 H 0.1395 0.9739 0.6335 0.040 Uiso 1 1 calc R
C14 C 0.1911(2) 0.80081(19) 0.57255(14) 0.0277(4) Uani 1 1 d .
N15 N 0.14449(18) 0.70707(16) 0.62522(13) 0.0298(4) Uani 1 1 d .
N16 N 0.17857(15) 0.59420(16) 0.58402(11) 0.0257(4) Uani 1 1 d .
C17 C 0.13844(18) 0.47453(19) 0.62419(14) 0.0258(4) Uani 1 1 d .
C18 C 0.1478(2) 0.4640(2) 0.72290(15) 0.0328(5) Uani 1 1 d .
H18 H 0.1829 0.5330 0.7620 0.039 Uiso 1 1 calc R
C19 C 0.1056(2) 0.3518(2) 0.76380(16) 0.0389(5) Uani 1 1 d .
H19 H 0.1108 0.3440 0.8314 0.047 Uiso 1 1 calc R
C20 C 0.0559(2) 0.2513(2) 0.70652(18) 0.0390(5) Uani 1 1 d .
H20 H 0.0277 0.1741 0.7349 0.047 Uiso 1 1 calc R
C21 C 0.0470(2) 0.2623(2) 0.60831(17) 0.0333(5) Uani 1 1 d .
H21 H 0.0128 0.1927 0.5694 0.040 Uiso 1 1 calc R
C22 C 0.08802(19) 0.3751(2) 0.56587(15) 0.0290(4) Uani 1 1 d .
H22 H 0.0815 0.3834 0.4983 0.035 Uiso 1 1 calc R

loop_
_atom_site_aniso_label
_atom_site_aniso_U_11
_atom_site_aniso_U_22
_atom_site_aniso_U_33
_atom_site_aniso_U_23
_atom_site_aniso_U_13
_atom_site_aniso_U_12
Br1 0.04574(17) 0.03361(15) 0.04072(15) -0.00646(9) 0.01834(11) 0.00603(10)
C2 0.0297(11) 0.0228(10) 0.0330(10) -0.0044(8) 0.0116(9) -0.0009(8)
C3 0.0232(10) 0.0247(10) 0.0338(10) 0.0024(8) 0.0045(8) 0.0018(8)
C4 0.0267(10) 0.0275(10) 0.0240(9) 0.0020(8) 0.0039(8) 0.0002(8)
C5 0.0241(10) 0.0244(10) 0.0273(9) -0.0009(8) 0.0039(8) -0.0006(8)
C6 0.0344(11) 0.0243(10) 0.0276(10) 0.0027(8) 0.0032(9) 0.0015(9)
C7 0.0406(12) 0.0279(11) 0.0239(9) 0.0009(8) 0.0081(9) -0.0003(9)
C8 0.0250(10) 0.0248(10) 0.0233(9) -0.0013(8) 0.0019(8) 0.0022(8)
C9 0.0271(10) 0.0215(10) 0.0269(9) -0.0001(8) 0.0010(8) 0.0027(8)
C10 0.0326(11) 0.0284(11) 0.0265(10) 0.0011(8) 0.0041(9) 0.0029(9)
C11 0.0420(13) 0.0281(11) 0.0325(11) 0.0059(9) 0.0060(10) -0.0006(10)
C12 0.0474(14) 0.0197(10) 0.0393(12) -0.0022(9) 0.0015(10) 0.0004(10)
C13 0.0408(13) 0.0255(11) 0.0328(11) -0.0060(9) 0.0055(9) 0.0034(9)
C14 0.0303(11) 0.0251(11) 0.0276(10) -0.0017(8) 0.0018(8) 0.0018(9)
N15 0.0359(10) 0.0233(9) 0.0312(9) -0.0042(7) 0.0081(8) 0.0023(7)
N16 0.0288(9) 0.0224(8) 0.0265(8) -0.0015(7) 0.0060(7) 0.0013(7)
C17 0.0224(10) 0.0239(10) 0.0323(10) 0.0016(8) 0.0075(8) 0.0023(8)
C18 0.0364(12) 0.0304(11) 0.0323(11) -0.0025(9) 0.0075(9) -0.0001(9)
C19 0.0461(14) 0.0386(12) 0.0340(11) 0.0058(10) 0.0144(10) 0.0020(11)
C20 0.0345(12) 0.0284(12) 0.0563(15) 0.0086(11) 0.0149(11) -0.0004(10)
C21 0.0261(11) 0.0261(11) 0.0478(13) -0.0020(10) 0.0049(10) -0.0004(9)
C22 0.0253(10) 0.0290(11) 0.0328(10) -0.0006(9) 0.0036(9) 0.0034(9)

loop_
_atom_type_symbol
_atom_type_description
_atom_type_scat_dispersion_real
_atom_type_scat_dispersion_imag
_atom_type_scat_source
C C 0.0033 0.0016 'International Tables Vol C Tables 4.2.6.8 and 6.1.1.4'
H H 0.0000 0.0000 'International Tables Vol C Tables 4.2.6.8 and 6.1.1.4'
N N 0.0061 0.0033 'International Tables Vol C Tables 4.2.6.8 and 6.1.1.4'
Br Br -0.2901 2.4595 'International Tables Vol C Tables 4.2.6.8 and 6.1.1.4'

loop_
_geom_angle_atom_site_label_1
_geom_angle_atom_site_label_2
_geom_angle_atom_site_label_3
_geom_angle
C3 C2 C7 121.90(18)
C3 C2 Br1 118.83(15)
C7 C2 Br1 119.27(15)
C2 C3 C4 118.90(18)
C2 C3 H3 120.6
C4 C3 H3 120.6
C3 C4 C5 120.79(18)
C3 C4 H4 119.6
C5 C4 H4 119.6
C4 C5 C6 118.96(18)
C4 C5 C8 121.71(17)
C6 C5 C8 119.27(18)
C7 C6 C5 120.74(19)
C7 C6 H6 119.6
C5 C6 H6 119.6
C2 C7 C6 118.70(18)
C2 C7 H7 120.7
C6 C7 H7 120.7
N16 C8 C9 105.08(16)
N16 C8 C5 125.62(17)
C9 C8 C5 129.18(17)
C8 C9 C10 134.57(18)
C8 C9 C14 105.18(17)
C10 C9 C14 120.21(18)
C11 C10 C9 117.92(19)
C11 C10 H10 121.0
C9 C10 H10 121.0
C10 C11 C12 121.7(2)
C10 C11 H11 119.2
C12 C11 H11 119.2
C13 C12 C11 121.8(2)
C13 C12 H12 119.1
C11 C12 H12 119.1
C12 C13 C14 117.84(19)
C12 C13 H13 121.1
C14 C13 H13 121.1
N15 C14 C13 127.71(18)
N15 C14 C9 111.79(17)
C13 C14 C9 120.50(19)
C14 N15 N16 103.86(16)
N15 N16 C8 114.09(16)
N15 N16 C17 116.88(15)
C8 N16 C17 129.00(16)
C22 C17 C18 121.34(19)
C22 C17 N16 120.74(17)
C18 C17 N16 117.88(18)
C19 C18 C17 119.3(2)
C19 C18 H18 120.4
C17 C18 H18 120.4
C20 C19 C18 120.1(2)
C20 C19 H19 120.0
C18 C19 H19 120.0
C21 C20 C19 120.4(2)
C21 C20 H20 119.8
C19 C20 H20 119.8
C20 C21 C22 120.4(2)
C20 C21 H21 119.8
C22 C21 H21 119.8
C17 C22 C21 118.59(19)
C17 C22 H22 120.7
C21 C22 H22 120.7

loop_
_geom_bond_atom_site_label_1
_geom_bond_atom_site_label_2
_geom_bond_distance
Br1 C2 1.9049(19)
C2 C3 1.380(3)
C2 C7 1.382(3)
C3 C4 1.388(3)
C3 H3 0.9500
C4 C5 1.391(3)
C4 H4 0.9500
C5 C6 1.398(3)
C5 C8 1.467(3)
C6 C7 1.388(3)
C6 H6 0.9500
C7 H7 0.9500
C8 N16 1.366(2)
C8 C9 1.400(3)
C9 C10 1.418(3)
C9 C14 1.421(3)
C10 C11 1.361(3)
C10 H10 0.9500
C11 C12 1.420(3)
C11 H11 0.9500
C12 C13 1.361(3)
C12 H12 0.9500
C13 C14 1.414(3)
C13 H13 0.9500
C14 N15 1.342(3)
N15 N16 1.361(2)
N16 C17 1.436(2)
C17 C22 1.384(3)
C17 C18 1.386(3)
C18 C19 1.383(3)
C18 H18 0.9500
C19 C20 1.381(4)
C19 H19 0.9500
C20 C21 1.380(3)
C20 H20 0.9500
C21 C22 1.393(3)
C21 H21 0.9500
C22 H22 0.9500
